data_1511846
loop_
_publ_author_name
'Wang, Luo-Yi'
'Wu, Jian'
'Yang, Zhuo'
'Wang, Xu-Jie'
'Fu, Yan'
'Liu, Shuang-Zhu'
'Wang, Hong-Min'
'Zhu, Wei-Liang'
'Zhang, Hai-Yan'
'Zhao, Wei-Min'

_publ_section_title
;
 (M)- and (P)-Bicelaphanol A, Dimeric Trinorditerpenes with Promising
 Neuroprotective Activity fromCelastrus orbiculatus
;
_journal_issue 4
_journal_name_full 'Journal of Natural Products'
_journal_page_first 745
_journal_paper_doi 10.1021/np3008182
_journal_volume 76
_journal_year 2013
_chemical_absolute_configuration ad
_chemical_formula_sum 'C35 H42 O8'
_chemical_formula_weight 590.69
_chemical_name_systematic
; 
 ? 
;
_space_group_IT_number 4
_symmetry_cell_setting monoclinic
_symmetry_space_group_name_Hall 'P 2yb'
_symmetry_space_group_name_H-M 'P 1 21 1'
_atom_sites_solution_hydrogens geom
_atom_sites_solution_primary direct
_atom_sites_solution_secondary difmap
_audit_creation_method SHELXL-97
_cell_angle_alpha 90.00
_cell_angle_beta 96.1740(10)
_cell_angle_gamma 90.00
_cell_formula_units_Z 2
_cell_length_a 8.4324(2)
_cell_length_b 16.6283(3)
_cell_length_c 10.8816(2)
_cell_measurement_reflns_used 9935
_cell_measurement_temperature 173(2)
_cell_measurement_theta_max 66.09
_cell_measurement_theta_min 4.09
_cell_volume 1516.93(5)
_computing_cell_refinement 'Bruker SAINT'
_computing_data_collection 'Bruker APEX2'
_computing_data_reduction 'Bruker SAINT'
_computing_molecular_graphics 'Bruker SHELXTL'
_computing_publication_material 'Bruker SHELXTL'
_computing_structure_refinement 'SHELXL-97 (Sheldrick, 2008)'
_computing_structure_solution 'SHELXS-97 (Sheldrick, 2008)'
_diffrn_ambient_temperature 173(2)
_diffrn_measured_fraction_theta_full 0.975
_diffrn_measured_fraction_theta_max 0.975
_diffrn_measurement_device_type 'Bruker APEX-II CCD'
_diffrn_measurement_method '\f and \w scans'
_diffrn_radiation_monochromator graphite
_diffrn_radiation_source 'fine-focus sealed tube'
_diffrn_radiation_type CuK\a
_diffrn_radiation_wavelength 1.54178
_diffrn_reflns_av_R_equivalents 0.0298
_diffrn_reflns_av_sigmaI/netI 0.0254
_diffrn_reflns_limit_h_max 10
_diffrn_reflns_limit_h_min -9
_diffrn_reflns_limit_k_max 19
_diffrn_reflns_limit_k_min -19
_diffrn_reflns_limit_l_max 12
_diffrn_reflns_limit_l_min -12
_diffrn_reflns_number 19415
_diffrn_reflns_theta_full 66.50
_diffrn_reflns_theta_max 66.50
_diffrn_reflns_theta_min 4.09
_exptl_absorpt_coefficient_mu 0.739
_exptl_absorpt_correction_T_max 0.9782
_exptl_absorpt_correction_T_min 0.9036
_exptl_absorpt_correction_type multi-scan
_exptl_absorpt_process_details sadabs
_exptl_crystal_colour orange
_exptl_crystal_density_diffrn 1.293
_exptl_crystal_density_method 'not measured'
_exptl_crystal_description plate
_exptl_crystal_F_000 632
_exptl_crystal_size_max 0.14
_exptl_crystal_size_mid 0.05
_exptl_crystal_size_min 0.03
_refine_diff_density_max 0.254
_refine_diff_density_min -0.147
_refine_diff_density_rms 0.035
_refine_ls_abs_structure_details 'Flack H D (1983), Acta Cryst. A39, 876-881'
_refine_ls_abs_structure_Flack 0.01(8)
_refine_ls_extinction_method none
_refine_ls_goodness_of_fit_ref 1.015
_refine_ls_hydrogen_treatment constr
_refine_ls_matrix_type full
_refine_ls_number_parameters 400
_refine_ls_number_reflns 5100
_refine_ls_number_restraints 1
_refine_ls_restrained_S_all 1.015
_refine_ls_R_factor_all 0.0282
_refine_ls_R_factor_gt 0.0279
_refine_ls_shift/su_max 0.000
_refine_ls_shift/su_mean 0.000
_refine_ls_structure_factor_coef Fsqd
_refine_ls_weighting_details 'calc w=1/[\s^2^(Fo^2^)+(0.0793P)^2^+0.0000P] where P=(Fo^2^+2Fc^2^)/3'
_refine_ls_weighting_scheme calc
_refine_ls_wR_factor_gt 0.0864
_refine_ls_wR_factor_ref 0.0870
_reflns_number_gt 5037
_reflns_number_total 5100
_reflns_threshold_expression >2sigma(I)
_cod_data_source_file np3008182_si_002.cif
_cod_data_source_block cu_dm12235_0m
_cod_depositor_comments
;
The following automatic conversions were performed:

'_symmetry_cell_setting' value 'Monoclinic' changed to 'monoclinic'
according to /home/saulius/struct/CIF-dictionaries/cif_core.dic
dictionary named 'cif_core.dic' version 2.4.2 from 2011-04-26.

Automatic conversion script
Id: cif_fix_values 1891 2012-01-12 08:04:46Z andrius 
;
_cod_original_sg_symbol_H-M P2(1)
_cod_database_code 1511846

loop_
_symmetry_equiv_pos_as_xyz
'x, y, z'
'-x, y+1/2, -z'

loop_
_atom_site_label
_atom_site_type_symbol
_atom_site_fract_x
_atom_site_fract_y
_atom_site_fract_z
_atom_site_U_iso_or_equiv
_atom_site_adp_type
_atom_site_occupancy
_atom_site_symmetry_multiplicity
_atom_site_calc_flag
_atom_site_refinement_flags
O1 O 0.07474(11) 0.26404(6) 0.74813(8) 0.0238(2) Uani 1 1 d .
O2 O -0.46328(12) 0.12045(7) 1.20967(8) 0.0300(2) Uani 1 1 d .
O3 O -0.52669(11) 0.03675(6) 1.00644(8) 0.0241(2) Uani 1 1 d .
H3 H -0.5668 0.0370 1.0738 0.036 Uiso 1 1 calc R
O4 O 0.34095(12) -0.01274(6) 0.76267(9) 0.0293(2) Uani 1 1 d .
H4 H 0.3357 0.0113 0.8300 0.044 Uiso 1 1 calc R
O5 O 0.13429(12) 0.08381(6) 0.84358(9) 0.0280(2) Uani 1 1 d .
O6 O -0.44843(11) 0.16491(5) 0.44568(8) 0.02100(19) Uani 1 1 d .
H6 H -0.4486 0.1523 0.3709 0.031 Uiso 1 1 calc R
O7 O -0.39088(11) 0.21548(5) 0.68217(8) 0.0221(2) Uani 1 1 d .
H7 H -0.4708 0.2223 0.6302 0.033 Uiso 1 1 calc R
C1 C 0.00609(19) 0.30929(10) 1.17676(12) 0.0336(3) Uani 1 1 d .
H1A H -0.0822 0.3318 1.2191 0.040 Uiso 1 1 calc R
H1B H 0.0439 0.2597 1.2211 0.040 Uiso 1 1 calc R
C2 C 0.1423(2) 0.37015(12) 1.18380(14) 0.0411(4) Uani 1 1 d .
H2A H 0.1032 0.4212 1.1448 0.049 Uiso 1 1 calc R
H2B H 0.1798 0.3813 1.2715 0.049 Uiso 1 1 calc R
C3 C 0.28069(19) 0.33859(11) 1.11863(14) 0.0349(3) Uani 1 1 d .
H3A H 0.3220 0.2887 1.1602 0.042 Uiso 1 1 calc R
H3B H 0.3678 0.3788 1.1265 0.042 Uiso 1 1 calc R
C4 C 0.23316(16) 0.32079(8) 0.98039(12) 0.0245(3) Uani 1 1 d .
C5 C 0.08670(15) 0.26334(7) 0.97150(10) 0.0189(3) Uani 1 1 d .
H5 H 0.1282 0.2123 1.0116 0.023 Uiso 1 1 calc R
C6 C 0.02349(15) 0.23935(7) 0.84147(11) 0.0179(2) Uani 1 1 d .
C7 C -0.11236(15) 0.18086(7) 0.82957(11) 0.0175(2) Uani 1 1 d .
C8 C -0.20064(14) 0.16832(7) 0.92549(11) 0.0174(2) Uani 1 1 d .
C9 C -0.17206(15) 0.21546(7) 1.03966(11) 0.0196(3) Uani 1 1 d .
C10 C -0.05756(15) 0.28750(8) 1.04280(11) 0.0218(3) Uani 1 1 d .
C11 C -0.25642(16) 0.19828(8) 1.13523(11) 0.0231(3) Uani 1 1 d .
H11 H -0.2345 0.2272 1.2105 0.028 Uiso 1 1 calc R
C12 C -0.37939(15) 0.13704(8) 1.12609(11) 0.0211(3) Uani 1 1 d .
C13 C -0.40897(15) 0.09233(8) 1.01025(11) 0.0193(3) Uani 1 1 d .
C14 C -0.32329(15) 0.10703(7) 0.91542(11) 0.0186(2) Uani 1 1 d .
H14 H -0.3434 0.0769 0.8412 0.022 Uiso 1 1 calc R
C15 C 0.37274(16) 0.27622(11) 0.93223(13) 0.0336(3) Uani 1 1 d .
H15A H 0.3545 0.2721 0.8420 0.050 Uiso 1 1 calc R
H15B H 0.3812 0.2222 0.9682 0.050 Uiso 1 1 calc R
H15C H 0.4719 0.3058 0.9557 0.050 Uiso 1 1 calc R
C16 C 0.20774(19) 0.40051(9) 0.90895(14) 0.0326(3) Uani 1 1 d .
H16A H 0.3105 0.4277 0.9070 0.049 Uiso 1 1 calc R
H16B H 0.1355 0.4351 0.9502 0.049 Uiso 1 1 calc R
H16C H 0.1610 0.3895 0.8243 0.049 Uiso 1 1 calc R
C17 C -0.15738(17) 0.35771(8) 0.98234(14) 0.0295(3) Uani 1 1 d .
H17A H -0.1936 0.3442 0.8962 0.044 Uiso 1 1 calc R
H17B H -0.0918 0.4065 0.9848 0.044 Uiso 1 1 calc R
H17C H -0.2501 0.3670 1.0276 0.044 Uiso 1 1 calc R
C1' C 0.07455(16) 0.02869(8) 0.34784(11) 0.0242(3) Uani 1 1 d .
H1'1 H -0.0135 0.0092 0.2877 0.029 Uiso 1 1 calc R
H1'2 H 0.0741 0.0882 0.3443 0.029 Uiso 1 1 calc R
C2' C 0.23238(18) -0.00173(8) 0.30825(13) 0.0303(3) Uani 1 1 d .
H2'1 H 0.2212 -0.0087 0.2174 0.036 Uiso 1 1 calc R
H2'2 H 0.3163 0.0390 0.3299 0.036 Uiso 1 1 calc R
C3' C 0.28369(18) -0.08126(9) 0.36949(13) 0.0299(3) Uani 1 1 d .
H3'1 H 0.3803 -0.1012 0.3351 0.036 Uiso 1 1 calc R
H3'2 H 0.1980 -0.1215 0.3511 0.036 Uiso 1 1 calc R
C4' C 0.31926(17) -0.07156(8) 0.51066(13) 0.0248(3) Uani 1 1 d .
C5' C 0.19576(15) -0.01639(7) 0.56243(12) 0.0202(3) Uani 1 1 d .
C6' C 0.21489(15) 0.00943(8) 0.68032(13) 0.0217(3) Uani 1 1 d .
C7' C 0.10346(15) 0.06371(7) 0.73422(12) 0.0206(3) Uani 1 1 d .
C8' C -0.03731(15) 0.09177(7) 0.65613(11) 0.0178(2) Uani 1 1 d .
C9' C -0.06459(15) 0.06403(7) 0.53440(11) 0.0177(2) Uani 1 1 d .
C10' C 0.04108(15) 0.00182(7) 0.48080(11) 0.0195(3) Uani 1 1 d .
C11' C -0.20184(16) 0.09018(7) 0.46219(11) 0.0198(3) Uani 1 1 d .
H11' H -0.2206 0.0732 0.3785 0.024 Uiso 1 1 calc R
C12' C -0.31077(15) 0.14009(7) 0.50956(11) 0.0177(2) Uani 1 1 d .
C13' C -0.28534(15) 0.16669(7) 0.63385(11) 0.0178(2) Uani 1 1 d .
C14' C -0.14703(15) 0.14410(7) 0.70536(11) 0.0179(3) Uani 1 1 d .
C15' C 0.48832(18) -0.03547(10) 0.53583(16) 0.0356(3) Uani 1 1 d .
H15D H 0.5165 -0.0299 0.6252 0.053 Uiso 1 1 calc R
H15E H 0.4906 0.0175 0.4966 0.053 Uiso 1 1 calc R
H15F H 0.5652 -0.0711 0.5017 0.053 Uiso 1 1 calc R
C16' C 0.31961(18) -0.15397(8) 0.57339(14) 0.0318(3) Uani 1 1 d .
H16D H 0.3444 -0.1474 0.6629 0.048 Uiso 1 1 calc R
H16E H 0.4003 -0.1884 0.5416 0.048 Uiso 1 1 calc R
H16F H 0.2143 -0.1789 0.5558 0.048 Uiso 1 1 calc R
C17' C -0.05906(16) -0.07705(8) 0.47102(12) 0.0234(3) Uani 1 1 d .
H17D H -0.0780 -0.0949 0.5540 0.035 Uiso 1 1 calc R
H17E H -0.0007 -0.1189 0.4310 0.035 Uiso 1 1 calc R
H17F H -0.1615 -0.0670 0.4219 0.035 Uiso 1 1 calc R
C1S C 0.22158(17) 0.22658(10) 0.48077(14) 0.0340(3) Uani 1 1 d .
H1S1 H 0.1105 0.2442 0.4794 0.051 Uiso 1 1 calc R
H1S2 H 0.2270 0.1680 0.4897 0.051 Uiso 1 1 calc R
H1S3 H 0.2628 0.2423 0.4034 0.051 Uiso 1 1 calc R
O1S O 0.31441(12) 0.26294(7) 0.58135(9) 0.0336(2) Uani 1 1 d .
H1S H 0.2596 0.2676 0.6410 0.050 Uiso 1 1 calc R

loop_
_atom_site_aniso_label
_atom_site_aniso_U_11
_atom_site_aniso_U_22
_atom_site_aniso_U_33
_atom_site_aniso_U_23
_atom_site_aniso_U_13
_atom_site_aniso_U_12
O1 0.0251(5) 0.0306(5) 0.0163(4) -0.0022(4) 0.0052(4) -0.0040(4)
O2 0.0306(5) 0.0458(6) 0.0142(4) -0.0012(4) 0.0048(4) -0.0114(4)
O3 0.0235(5) 0.0307(5) 0.0184(4) -0.0008(4) 0.0038(4) -0.0061(4)
O4 0.0260(5) 0.0345(5) 0.0260(5) -0.0092(4) -0.0032(4) 0.0117(4)
O5 0.0281(5) 0.0362(5) 0.0184(4) -0.0086(4) -0.0033(4) 0.0095(4)
O6 0.0226(4) 0.0259(4) 0.0139(4) -0.0024(3) -0.0010(3) 0.0010(3)
O7 0.0225(5) 0.0280(5) 0.0153(4) -0.0042(3) -0.0003(3) 0.0071(3)
C1 0.0354(8) 0.0492(8) 0.0174(6) -0.0142(6) 0.0079(6) -0.0146(7)
C2 0.0409(9) 0.0597(10) 0.0240(7) -0.0206(7) 0.0090(6) -0.0244(8)
C3 0.0293(7) 0.0526(9) 0.0223(7) -0.0096(6) -0.0001(6) -0.0146(6)
C4 0.0201(6) 0.0336(7) 0.0200(6) -0.0064(5) 0.0025(5) -0.0041(5)
C5 0.0194(6) 0.0224(6) 0.0149(5) -0.0035(5) 0.0013(5) -0.0003(5)
C6 0.0182(6) 0.0193(5) 0.0163(6) -0.0026(4) 0.0026(5) 0.0040(4)
C7 0.0183(6) 0.0194(5) 0.0143(5) -0.0011(4) 0.0000(5) 0.0036(4)
C8 0.0187(6) 0.0203(5) 0.0131(5) -0.0015(4) 0.0008(4) 0.0025(4)
C9 0.0192(6) 0.0245(6) 0.0149(6) -0.0020(5) 0.0007(5) 0.0021(5)
C10 0.0228(6) 0.0255(6) 0.0174(6) -0.0070(5) 0.0037(5) -0.0030(5)
C11 0.0246(6) 0.0312(6) 0.0133(6) -0.0047(5) 0.0011(5) -0.0026(5)
C12 0.0198(6) 0.0306(7) 0.0126(6) 0.0012(5) 0.0013(5) 0.0016(5)
C13 0.0182(6) 0.0224(6) 0.0168(6) 0.0004(5) -0.0003(5) 0.0016(4)
C14 0.0214(6) 0.0205(5) 0.0138(5) -0.0027(4) 0.0008(5) 0.0007(4)
C15 0.0180(7) 0.0534(9) 0.0290(7) -0.0079(7) 0.0015(6) -0.0004(6)
C16 0.0341(7) 0.0300(7) 0.0339(7) -0.0042(6) 0.0056(6) -0.0100(6)
C17 0.0267(7) 0.0240(6) 0.0391(8) -0.0045(6) 0.0089(6) 0.0003(5)
C1' 0.0288(7) 0.0273(6) 0.0177(6) -0.0057(5) 0.0072(5) -0.0039(5)
C2' 0.0341(8) 0.0345(7) 0.0256(7) -0.0017(5) 0.0179(6) -0.0023(6)
C3' 0.0308(7) 0.0309(7) 0.0309(7) -0.0092(6) 0.0164(6) -0.0018(5)
C4' 0.0245(7) 0.0215(6) 0.0301(7) -0.0044(5) 0.0108(6) -0.0004(5)
C5' 0.0211(7) 0.0171(5) 0.0232(6) -0.0024(5) 0.0064(5) -0.0041(5)
C6' 0.0197(6) 0.0220(6) 0.0236(6) -0.0031(5) 0.0024(5) 0.0011(5)
C7' 0.0203(6) 0.0219(6) 0.0194(6) -0.0036(5) 0.0015(5) 0.0004(5)
C8' 0.0190(6) 0.0198(6) 0.0150(5) -0.0021(4) 0.0033(5) -0.0018(4)
C9' 0.0202(6) 0.0196(5) 0.0142(5) -0.0028(4) 0.0055(5) -0.0034(4)
C10' 0.0210(6) 0.0218(6) 0.0163(6) -0.0055(5) 0.0052(5) -0.0041(5)
C11' 0.0243(7) 0.0236(6) 0.0118(5) -0.0034(4) 0.0041(5) -0.0045(5)
C12' 0.0189(6) 0.0193(5) 0.0148(5) 0.0021(4) 0.0019(5) -0.0030(4)
C13' 0.0208(6) 0.0189(5) 0.0145(5) -0.0004(4) 0.0047(5) -0.0012(4)
C14' 0.0201(6) 0.0210(6) 0.0131(6) -0.0025(4) 0.0039(5) -0.0014(5)
C15' 0.0234(7) 0.0363(7) 0.0487(9) -0.0082(7) 0.0108(6) -0.0010(6)
C16' 0.0365(8) 0.0216(6) 0.0389(8) -0.0048(6) 0.0114(6) 0.0047(5)
C17' 0.0239(6) 0.0250(6) 0.0227(6) -0.0058(5) 0.0091(5) -0.0063(5)
C1S 0.0249(7) 0.0449(8) 0.0312(7) -0.0089(7) -0.0012(6) 0.0042(6)
O1S 0.0248(5) 0.0516(6) 0.0246(5) -0.0062(5) 0.0030(4) 0.0045(4)

loop_
_atom_type_symbol
_atom_type_description
_atom_type_scat_dispersion_real
_atom_type_scat_dispersion_imag
_atom_type_scat_source
C C 0.0181 0.0091 'International Tables Vol C Tables 4.2.6.8 and 6.1.1.4'
H H 0.0000 0.0000 'International Tables Vol C Tables 4.2.6.8 and 6.1.1.4'
O O 0.0492 0.0322 'International Tables Vol C Tables 4.2.6.8 and 6.1.1.4'

loop_
_geom_angle_atom_site_label_1
_geom_angle_atom_site_label_2
_geom_angle_atom_site_label_3
_geom_angle
C13 O3 H3 109.5
C6' O4 H4 109.5
C12' O6 H6 109.5
C13' O7 H7 109.5
C2 C1 C10 112.76(12)
C2 C1 H1A 109.0
C10 C1 H1A 109.0
C2 C1 H1B 109.0
C10 C1 H1B 109.0
H1A C1 H1B 107.8
C3 C2 C1 111.00(14)
C3 C2 H2A 109.4
C1 C2 H2A 109.4
C3 C2 H2B 109.4
C1 C2 H2B 109.4
H2A C2 H2B 108.0
C2 C3 C4 112.86(13)
C2 C3 H3A 109.0
C4 C3 H3A 109.0
C2 C3 H3B 109.0
C4 C3 H3B 109.0
H3A C3 H3B 107.8
C15 C4 C16 108.33(12)
C15 C4 C3 107.34(11)
C16 C4 C3 109.54(12)
C15 C4 C5 108.41(11)
C16 C4 C5 115.51(11)
C3 C4 C5 107.43(11)
C6 C5 C4 114.71(10)
C6 C5 C10 108.51(10)
C4 C5 C10 117.76(10)
C6 C5 H5 104.8
C4 C5 H5 104.8
C10 C5 H5 104.8
O1 C6 C7 118.93(10)
O1 C6 C5 124.84(11)
C7 C6 C5 116.23(10)
C8 C7 C14' 124.38(11)
C8 C7 C6 120.62(10)
C14' C7 C6 114.86(10)
C7 C8 C14 119.66(11)
C7 C8 C9 120.91(11)
C14 C8 C9 119.42(11)
C11 C9 C8 119.10(11)
C11 C9 C10 121.93(11)
C8 C9 C10 118.75(11)
C9 C10 C1 111.00(11)
C9 C10 C17 105.51(10)
C1 C10 C17 110.09(12)
C9 C10 C5 108.00(10)
C1 C10 C5 108.62(11)
C17 C10 C5 113.59(11)
C9 C11 C12 121.83(11)
C9 C11 H11 119.1
C12 C11 H11 119.1
O2 C12 C11 124.44(12)
O2 C12 C13 117.44(12)
C11 C12 C13 118.11(11)
C14 C13 O3 123.61(11)
C14 C13 C12 120.91(11)
O3 C13 C12 115.48(11)
C13 C14 C8 120.56(11)
C13 C14 H14 119.7
C8 C14 H14 119.7
C4 C15 H15A 109.5
C4 C15 H15B 109.5
H15A C15 H15B 109.5
C4 C15 H15C 109.5
H15A C15 H15C 109.5
H15B C15 H15C 109.5
C4 C16 H16A 109.5
C4 C16 H16B 109.5
H16A C16 H16B 109.5
C4 C16 H16C 109.5
H16A C16 H16C 109.5
H16B C16 H16C 109.5
C10 C17 H17A 109.5
C10 C17 H17B 109.5
H17A C17 H17B 109.5
C10 C17 H17C 109.5
H17A C17 H17C 109.5
H17B C17 H17C 109.5
C2' C1' C10' 114.47(11)
C2' C1' H1'1 108.6
C10' C1' H1'1 108.6
C2' C1' H1'2 108.6
C10' C1' H1'2 108.6
H1'1 C1' H1'2 107.6
C3' C2' C1' 112.28(11)
C3' C2' H2'1 109.1
C1' C2' H2'1 109.1
C3' C2' H2'2 109.1
C1' C2' H2'2 109.1
H2'1 C2' H2'2 107.9
C2' C3' C4' 111.17(11)
C2' C3' H3'1 109.4
C4' C3' H3'1 109.4
C2' C3' H3'2 109.4
C4' C3' H3'2 109.4
H3'1 C3' H3'2 108.0
C16' C4' C5' 109.83(11)
C16' C4' C3' 109.98(11)
C5' C4' C3' 111.11(11)
C16' C4' C15' 108.14(12)
C5' C4' C15' 110.58(10)
C3' C4' C15' 107.12(12)
C6' C5' C10' 119.89(12)
C6' C5' C4' 121.50(12)
C10' C5' C4' 118.32(11)
C5' C6' O4 122.99(12)
C5' C6' C7' 124.06(12)
O4 C6' C7' 112.96(11)
O5 C7' C8' 123.19(12)
O5 C7' C6' 118.22(11)
C8' C7' C6' 118.60(11)
C9' C8' C14' 120.89(11)
C9' C8' C7' 119.12(12)
C14' C8' C7' 119.96(11)
C11' C9' C8' 118.19(12)
C11' C9' C10' 118.68(10)
C8' C9' C10' 122.95(11)
C9' C10' C5' 114.24(10)
C9' C10' C17' 105.26(10)
C5' C10' C17' 107.19(10)
C9' C10' C1' 109.32(10)
C5' C10' C1' 111.46(11)
C17' C10' C1' 109.08(10)
C12' C11' C9' 121.48(11)
C12' C11' H11' 119.3
C9' C11' H11' 119.3
O6 C12' C11' 124.15(11)
O6 C12' C13' 115.40(12)
C11' C12' C13' 120.42(12)
O7 C13' C14' 119.66(11)
O7 C13' C12' 121.34(11)
C14' C13' C12' 118.96(12)
C13' C14' C8' 119.98(11)
C13' C14' C7 118.19(11)
C8' C14' C7 121.66(11)
C4' C15' H15D 109.5
C4' C15' H15E 109.5
H15D C15' H15E 109.5
C4' C15' H15F 109.5
H15D C15' H15F 109.5
H15E C15' H15F 109.5
C4' C16' H16D 109.5
C4' C16' H16E 109.5
H16D C16' H16E 109.5
C4' C16' H16F 109.5
H16D C16' H16F 109.5
H16E C16' H16F 109.5
C10' C17' H17D 109.5
C10' C17' H17E 109.5
H17D C17' H17E 109.5
C10' C17' H17F 109.5
H17D C17' H17F 109.5
H17E C17' H17F 109.5
O1S C1S H1S1 109.5
O1S C1S H1S2 109.5
H1S1 C1S H1S2 109.5
O1S C1S H1S3 109.5
H1S1 C1S H1S3 109.5
H1S2 C1S H1S3 109.5
C1S O1S H1S 109.5

loop_
_geom_bond_atom_site_label_1
_geom_bond_atom_site_label_2
_geom_bond_distance
O1 C6 1.2171(16)
O2 C12 1.2418(17)
O3 C13 1.3536(16)
O3 H3 0.8400
O4 C6' 1.3653(16)
O4 H4 0.8400
O5 C7' 1.2365(17)
O6 C12' 1.3519(16)
O6 H6 0.8400
O7 C13' 1.3518(16)
O7 H7 0.8400
C1 C2 1.527(2)
C1 C10 1.5414(17)
C1 H1A 0.9900
C1 H1B 0.9900
C2 C3 1.522(2)
C2 H2A 0.9900
C2 H2B 0.9900
C3 C4 1.5432(18)
C3 H3A 0.9900
C3 H3B 0.9900
C4 C15 1.530(2)
C4 C16 1.540(2)
C4 C5 1.5561(17)
C5 C6 1.5109(15)
C5 C10 1.5641(17)
C5 H5 1.0000
C6 C7 1.4977(17)
C7 C8 1.3617(19)
C7 C14' 1.4836(16)
C8 C14 1.4478(17)
C8 C9 1.4669(16)
C9 C11 1.3522(19)
C9 C10 1.5366(17)
C10 C17 1.5444(19)
C11 C12 1.4491(18)
C11 H11 0.9500
C12 C13 1.4615(17)
C13 C14 1.3442(18)
C14 H14 0.9500
C15 H15A 0.9800
C15 H15B 0.9800
C15 H15C 0.9800
C16 H16A 0.9800
C16 H16B 0.9800
C16 H16C 0.9800
C17 H17A 0.9800
C17 H17B 0.9800
C17 H17C 0.9800
C1' C2' 1.528(2)
C1' C10' 1.5685(17)
C1' H1'1 0.9900
C1' H1'2 0.9900
C2' C3' 1.522(2)
C2' H2'1 0.9900
C2' H2'2 0.9900
C3' C4' 1.5416(19)
C3' H3'1 0.9900
C3' H3'2 0.9900
C4' C16' 1.5307(19)
C4' C5' 1.5394(17)
C4' C15' 1.544(2)
C5' C6' 1.3461(19)
C5' C10' 1.5273(17)
C6' C7' 1.4697(18)
C7' C8' 1.4601(17)
C8' C9' 1.3980(16)
C8' C14' 1.4167(17)
C9' C11' 1.3966(18)
C9' C10' 1.5219(17)
C10' C17' 1.5573(16)
C11' C12' 1.3785(18)
C11' H11' 0.9500
C12' C13' 1.4172(17)
C13' C14' 1.3826(18)
C15' H15D 0.9800
C15' H15E 0.9800
C15' H15F 0.9800
C16' H16D 0.9800
C16' H16E 0.9800
C16' H16F 0.9800
C17' H17D 0.9800
C17' H17E 0.9800
C17' H17F 0.9800
C1S O1S 1.4114(17)
C1S H1S1 0.9800
C1S H1S2 0.9800
C1S H1S3 0.9800
O1S H1S 0.8400

loop_
_geom_torsion_atom_site_label_1
_geom_torsion_atom_site_label_2
_geom_torsion_atom_site_label_3
_geom_torsion_atom_site_label_4
_geom_torsion
C10 C1 C2 C3 -58.18(19)
C1 C2 C3 C4 59.98(19)
C2 C3 C4 C15 -170.26(14)
C2 C3 C4 C16 72.33(17)
C2 C3 C4 C5 -53.85(17)
C15 C4 C5 C6 -64.31(13)
C16 C4 C5 C6 57.42(15)
C3 C4 C5 C6 179.98(11)
C15 C4 C5 C10 166.11(11)
C16 C4 C5 C10 -72.15(14)
C3 C4 C5 C10 50.41(15)
C4 C5 C6 O1 -2.98(17)
C10 C5 C6 O1 131.03(13)
C4 C5 C6 C7 177.07(10)
C10 C5 C6 C7 -48.92(13)
O1 C6 C7 C8 -162.27(11)
C5 C6 C7 C8 17.68(15)
O1 C6 C7 C14' 13.61(16)
C5 C6 C7 C14' -166.44(10)
C14' C7 C8 C14 9.33(18)
C6 C7 C8 C14 -175.20(10)
C14' C7 C8 C9 -171.37(11)
C6 C7 C8 C9 4.10(17)
C7 C8 C9 C11 -176.50(11)
C14 C8 C9 C11 2.81(17)
C7 C8 C9 C10 8.69(17)
C14 C8 C9 C10 -172.00(10)
C11 C9 C10 C1 26.56(17)
C8 C9 C10 C1 -158.78(12)
C11 C9 C10 C17 -92.68(14)
C8 C9 C10 C17 81.98(14)
C11 C9 C10 C5 145.52(12)
C8 C9 C10 C5 -39.82(14)
C2 C1 C10 C9 169.63(13)
C2 C1 C10 C17 -73.92(16)
C2 C1 C10 C5 51.03(17)
C6 C5 C10 C9 57.67(12)
C4 C5 C10 C9 -169.92(10)
C6 C5 C10 C1 178.14(11)
C4 C5 C10 C1 -49.45(15)
C6 C5 C10 C17 -58.99(13)
C4 C5 C10 C17 73.41(13)
C8 C9 C11 C12 -2.85(19)
C10 C9 C11 C12 171.79(11)
C9 C11 C12 O2 -177.90(13)
C9 C11 C12 C13 1.15(18)
O2 C12 C13 C14 179.84(12)
C11 C12 C13 C14 0.73(18)
O2 C12 C13 O3 0.04(17)
C11 C12 C13 O3 -179.07(11)
O3 C13 C14 C8 179.06(11)
C12 C13 C14 C8 -0.72(18)
C7 C8 C14 C13 178.30(11)
C9 C8 C14 C13 -1.01(18)
C10' C1' C2' C3' 28.90(16)
C1' C2' C3' C4' -64.58(15)
C2' C3' C4' C16' 162.57(12)
C2' C3' C4' C5' 40.75(15)
C2' C3' C4' C15' -80.13(14)
C16' C4' C5' C6' 67.19(15)
C3' C4' C5' C6' -170.90(12)
C15' C4' C5' C6' -52.08(17)
C16' C4' C5' C10' -106.60(13)
C3' C4' C5' C10' 15.31(16)
C15' C4' C5' C10' 134.13(12)
C10' C5' C6' O4 171.84(11)
C4' C5' C6' O4 -1.9(2)
C10' C5' C6' C7' -7.90(19)
C4' C5' C6' C7' 178.40(11)
C5' C6' C7' O5 -179.48(13)
O4 C6' C7' O5 0.76(18)
C5' C6' C7' C8' 0.07(19)
O4 C6' C7' C8' -179.70(12)
O5 C7' C8' C9' -178.25(12)
C6' C7' C8' C9' 2.23(18)
O5 C7' C8' C14' -0.5(2)
C6' C7' C8' C14' 179.97(11)
C14' C8' C9' C11' 0.84(18)
C7' C8' C9' C11' 178.56(11)
C14' C8' C9' C10' -174.15(11)
C7' C8' C9' C10' 3.57(18)
C11' C9' C10' C5' 174.40(11)
C8' C9' C10' C5' -10.64(16)
C11' C9' C10' C17' -68.29(14)
C8' C9' C10' C17' 106.67(12)
C11' C9' C10' C1' 48.74(14)
C8' C9' C10' C1' -136.29(12)
C6' C5' C10' C9' 12.57(16)
C4' C5' C10' C9' -173.54(10)
C6' C5' C10' C17' -103.62(13)
C4' C5' C10' C17' 70.27(14)
C6' C5' C10' C1' 137.09(12)
C4' C5' C10' C1' -49.02(14)
C2' C1' C10' C9' 152.15(11)
C2' C1' C10' C5' 24.91(14)
C2' C1' C10' C17' -93.25(13)
C8' C9' C11' C12' -1.86(18)
C10' C9' C11' C12' 173.34(10)
C9' C11' C12' O6 -177.43(11)
C9' C11' C12' C13' 0.35(18)
O6 C12' C13' O7 -1.87(17)
C11' C12' C13' O7 -179.83(11)
O6 C12' C13' C14' -179.80(10)
C11' C12' C13' C14' 2.24(18)
O7 C13' C14' C8' 178.81(10)
C12' C13' C14' C8' -3.23(18)
O7 C13' C14' C7 -5.74(18)
C12' C13' C14' C7 172.22(10)
C9' C8' C14' C13' 1.72(18)
C7' C8' C14' C13' -175.97(11)
C9' C8' C14' C7 -173.56(11)
C7' C8' C14' C7 8.74(18)
C8 C7 C14' C13' 66.38(16)
C6 C7 C14' C13' -109.32(13)
C8 C7 C14' C8' -118.25(13)
C6 C7 C14' C8' 66.04(14)
